data_2010146
loop_
_publ_author_name
'Tahirov, T.H.'
'Lu, T.-H.'
'Chen, B-H.'
'Chi, T.-Y.'
'Chung, C.-S.'

_publ_section_title
;<i>cis</i>-Dichloro(<i>C</i>-<i>rac</i>-5,12-dimethyl-1,4,8,11-tetraazacyclotetradecane-<i>N</i>,<i>N</i>',<i>N</i>'',<i>N</i>''')cobalt(III)
 chloride, [CoCl~2~(C~12~H~28~N~4~)]Cl
;
_journal_issue 11
_journal_name_full 'Acta Crystallographica Section C'
_journal_page_first 1686
_journal_page_last 1687
_journal_paper_doi 10.1107/S0108270194004610
_journal_volume 50
_journal_year 1994
_chemical_formula_sum 'C12 H28 Cl3 Co N4'
_chemical_formula_weight 393.67
_space_group_IT_number 15
_symmetry_cell_setting monoclinic
_symmetry_space_group_name_Hall '-C 2yc'
_symmetry_space_group_name_H-M 'C 1 2/c 1'
_atom_type_scat_source IntTabIV
_cell_angle_alpha 90.
_cell_angle_beta 90.96(2)
_cell_angle_gamma 90.
_cell_formula_units_Z 4
_cell_length_a 9.1780(10)
_cell_length_b 11.722(2)
_cell_length_c 16.100(5)
_cell_measurement_reflns_used 25
_cell_measurement_temperature 298(3)
_cell_measurement_theta_max 17.5
_cell_measurement_theta_min 7.42
_cell_volume 1731.9(6)
_diffrn_measurement_device 'Nonius CAD-4'
_diffrn_measurement_method \q/2\q
_diffrn_radiation_type MoK\a
_diffrn_radiation_wavelength 0.71073
_diffrn_reflns_av_R_equivalents 0.019
_diffrn_reflns_limit_h_max 12
_diffrn_reflns_limit_h_min 0
_diffrn_reflns_limit_k_max 16
_diffrn_reflns_limit_k_min -16
_diffrn_reflns_limit_l_max 22
_diffrn_reflns_limit_l_min -22
_diffrn_reflns_number 2663
_diffrn_reflns_theta_max 29.9
_diffrn_standards_decay_% +-0.5
_diffrn_standards_interval_time 60
_diffrn_standards_number 3
_exptl_absorpt_coefficient_mu 1.45
_exptl_absorpt_correction_T_max 0.9998
_exptl_absorpt_correction_T_min 0.8725
_exptl_absorpt_correction_type 'empirical (North, Phillips & Mathews, 1968)'
_exptl_crystal_colour 'deep violet'
_exptl_crystal_density_diffrn 1.510
_exptl_crystal_description parallelepiped
_exptl_crystal_size_max 0.44
_exptl_crystal_size_mid 0.32
_exptl_crystal_size_min 0.28
_refine_diff_density_max 0.53(8)
_refine_diff_density_min -0.40(8)
_refine_ls_extinction_coef '0.21(1) mm'
_refine_ls_extinction_method 'Zachariasen (1968)'
_refine_ls_goodness_of_fit_obs 1.78
_refine_ls_hydrogen_treatment refU
_refine_ls_number_parameters 118
_refine_ls_number_reflns 2071
_refine_ls_R_factor_obs 0.045
_refine_ls_shift/esd_max 0.059
_refine_ls_structure_factor_coef F
_refine_ls_weighting_scheme unit
_refine_ls_wR_factor_obs 0.049
_reflns_number_observed 2071
_reflns_number_total 2521
_reflns_observed_criterion I>=2.5(I)
_cod_data_source_file as1107.cif
_cod_data_source_block as1107_structure_1_of_1
_cod_original_sg_symbol_H-M 'C 2/c'
_cod_database_code 2010146

loop_
_symmetry_equiv_pos_as_xyz
x,y,z
x,-y,1/2+z
-x,-y,-z
-x,y,1/2-z
1/2+x,1/2+y,z
1/2+x,1/2-y,1/2+z
1/2-x,1/2-y,-z
1/2-x,1/2+y,1/2-z

loop_
_atom_site_label
_atom_site_fract_x
_atom_site_fract_y
_atom_site_fract_z
_atom_site_occupancy
Co .5 .45528(5) 0.25 1
Cl(1) .42314(14) .59486(8) .16271(7) 1
Cl(2) 0.5 .09937(10) 0.25 1
N(1) .6964(3) .4482(3) 0.2000(2) 1
N(2) .4246(3) .3407(2) 0.16897(19) 1
C(1) .7764(4) .3512(3) 0.2369(3) 1
C(2) .2627(5) .3440(4) .1740(3) 1
C(3) .4366(19) .2540(14) 0.0292(8) 0.35
C(3') .8539(9) .4486(8) 0.0700(5) 0.65
C(4) .4677(6) .3464(4) 0.0802(3) 1
C(5) .6285(7) .3475(4) 0.0689(3) 1
C(6) .7095(6) .4483(4) 0.1077(3) 1
H(N1) .742 .509 .225 1
H(N2) .460 .274 .196 1
H(1) .879 .366 .229 1
H(2) .741 .281 .212 1
H(3) .222 .412 .137 1
H(4) .213 .280 .146 1
H(5) .360 .211 .052 1
H(6) .528 .201 .022 1
H(7) .396 .285 -.031 1
H(8) .420 .415 .054 1
H(9) .675 .272 .092 1
H(10) .637 .347 .002 1
H(11) .650 .528 .092 1
H(12) .868 .438 .008 1
H(13) .913 .488 .101 1
H(14) .884 .363 .092 1

loop_
_geom_angle_atom_site_label_1
_geom_angle_atom_site_label_2
_geom_angle_atom_site_label_3
_geom_angle_site_symmetry_3
_geom_angle
_geom_angle_publ_flag
Cl(1) Co Cl(1) 4_655 87.34(5) yes
Cl(1) Co N(1) . 93.10(10) yes
Cl(1) Co N(1) 4_655 90.40(10) yes
Cl(1) Co N(2) . 88.83(9) yes
Cl(1) Co N(2) 4_655 176.05(9) yes
N(1) Co N(1) 4_655 175.20(10) yes
N(1) Co N(2) . 90.80(10) yes
N(1) Co N(2) 4_655 86.00(10) yes
N(2) Co N(2) 4_655 95.00(10) yes
Co N(1) C(1) . 108.5(2) yes
Co N(1) C(6) . 119.5(3) yes
C(1) N(1) C(6) . 110.8(3) yes
Co N(2) C(2) . 106.5(3) yes
Co N(2) C(4) . 120.2(3) yes
C(2) N(2) C(4) . 109.4(3) yes
N(1) C(1) C(2) 4_655 107.9(3) yes
N(2) C(2) C(1) 4_655 108.1(3) yes
N(2) C(4) C(3) . 118.5(7) yes
N(2) C(4) C(5) . 113.3(4) yes
C(3) C(4) C(5) . 97.4(9) yes
C(4) C(5) C(6) . 115.7(4) yes
N(1) C(6) C(5) . 111.1(4) yes
N(1) C(6) C(3') . 120.0(6) yes
C(3') C(6) C(5) . 105.6(5) yes

loop_
_geom_bond_atom_site_label_1
_geom_bond_atom_site_label_2
_geom_bond_site_symmetry_1
_geom_bond_site_symmetry_2
_geom_bond_distance
_geom_bond_publ_flag
Co Cl(1) . . 2.2620(10) yes
Co N(1) . . 1.989(3) yes
Co N(2) . . 1.989(3) yes
N(1) C(1) . . 1.473(5) yes
N(1) C(6) . . 1.491(6) yes
N(2) C(2) . . 1.490(5) yes
N(2) C(4) . . 1.492(6) yes
C(1) C(2) . 4_655 1.488(7) yes
C(3) C(4) . . 1.390(10) yes
C(3') C(6) . . 1.468(9) yes
C(4) C(5) . . 1.490(8) yes
C(5) C(6) . . 1.525(8) yes
